data_7009364
loop_
_publ_author_name
'Heard, Peter J.'
'Kite, Kenneth'
'Nielsen, Julie S\/ogaard'
'Tocher, Derek A.'

_publ_section_title
;
 Trimethylplatinum(IV) complexes of dithiocarbamato ligands: an
 experimental NMR study on the barrier to C--N bond rotation
;
_journal_issue 8
_journal_name_full 'Journal of the Chemical Society, Dalton Transactions'
_journal_page_first 1349
_journal_paper_doi 10.1039/b000264j
_journal_year 2000
_chemical_formula_sum 'C20 H30 N2 Pt2 S4'
_chemical_formula_weight 816.88
_chemical_name_systematic
; 
 ? 
;
_space_group_IT_number 14
_symmetry_cell_setting monoclinic
_symmetry_space_group_name_Hall '-P 2ybc'
_symmetry_space_group_name_H-M 'P 1 21/c 1'
_atom_sites_solution_hydrogens geom
_atom_sites_solution_primary direct
_atom_sites_solution_secondary difmap
_audit_creation_method SHELXL
_cell_angle_alpha 90.00
_cell_angle_beta 94.37(3)
_cell_angle_gamma 90.00
_cell_formula_units_Z 4
_cell_length_a 10.611(2)
_cell_length_b 17.725(4)
_cell_length_c 14.373(3)
_cell_measurement_reflns_used 22
_cell_measurement_temperature 293(2)
_cell_measurement_theta_max 11
_cell_measurement_theta_min 8
_cell_volume 2695.4(10)
_computing_cell_refinement 'Nicolet P3'
_computing_data_collection 'Nicolet P3'
_computing_data_reduction XDISK
_computing_molecular_graphics XP
_computing_publication_material CIFTAB
_computing_structure_refinement 'SHELXL-93 (Sheldrick, 1993)'
_computing_structure_solution 'SHELXS-86 (Sheldrick, 1990)'
_diffrn_ambient_temperature 293(2)
_diffrn_measurement_device 'Nicolet R3mV'
_diffrn_radiation_monochromator graphite
_diffrn_radiation_source 'normal-focus sealed tube'
_diffrn_radiation_type MoK\a
_diffrn_radiation_wavelength 0.71073
_diffrn_reflns_av_R_equivalents 0.0295
_diffrn_reflns_av_sigmaI/netI 0.0502
_diffrn_reflns_limit_h_max 12
_diffrn_reflns_limit_h_min 0
_diffrn_reflns_limit_k_max 21
_diffrn_reflns_limit_k_min 0
_diffrn_reflns_limit_l_max 17
_diffrn_reflns_limit_l_min -17
_diffrn_reflns_number 4750
_diffrn_reflns_theta_max 25.06
_diffrn_reflns_theta_min 2.57
_diffrn_standards_decay_% <1%
_diffrn_standards_interval_count 97
_diffrn_standards_number 3
_exptl_absorpt_coefficient_mu 10.687
_exptl_absorpt_correction_T_max 0.167
_exptl_absorpt_correction_T_min 0.969
_exptl_absorpt_correction_type 'psi scans'
_exptl_crystal_colour colourless
_exptl_crystal_density_diffrn 2.013
_exptl_crystal_description block
_exptl_crystal_F_000 1536
_exptl_crystal_size_max 0.77
_exptl_crystal_size_mid 0.44
_exptl_crystal_size_min 0.34
_refine_diff_density_max 1.880
_refine_diff_density_min -2.742
_refine_diff_density_rms 0.344
_refine_ls_extinction_method none
_refine_ls_goodness_of_fit_all 1.110
_refine_ls_goodness_of_fit_obs 0.912
_refine_ls_hydrogen_treatment fixed
_refine_ls_matrix_type full
_refine_ls_number_parameters 253
_refine_ls_number_reflns 4442
_refine_ls_number_restraints 0
_refine_ls_restrained_S_all 1.179
_refine_ls_restrained_S_obs 0.912
_refine_ls_R_factor_all 0.1179
_refine_ls_R_factor_obs 0.0590
_refine_ls_shift/esd_max 0.000
_refine_ls_shift/esd_mean 0.000
_refine_ls_structure_factor_coef Fsqd
_refine_ls_weighting_details 'w=1/[\s^2^(Fo^2^)+(0.0461P)^2^+141.9965P] where P=(Fo^2^+2Fc^2^)/3'
_refine_ls_weighting_scheme calc
_refine_ls_wR_factor_all 0.2103
_refine_ls_wR_factor_obs 0.1316
_reflns_number_observed 2988
_reflns_number_total 4485
_reflns_observed_criterion >2sigma(I)
_cod_data_source_file b000264j.txt
_cod_data_source_block str630
_cod_depositor_comments
;
The following automatic conversions were performed:

'_refine_ls_weighting_scheme' value 'calc
w=1/[\s^2^(Fo^2^)+(0.0461P)^2^+141.9965P] where P=(Fo^2^+2Fc^2^)/3'
was changed to 'calc'. New tag '_refine_ls_weighting_details' was
created. The value of the new tag was set to
'w=1/[\s^2^(Fo^2^)+(0.0461P)^2^+141.9965P] where P=(Fo^2^+2Fc^2^)/3'.

Automatic conversion script
Id: cif_fix_values 3143 2015-03-26 13:38:13Z robertas 
;
_cod_original_sg_symbol_H-M P2(1)/c
_cod_database_code 7009364

loop_
_symmetry_equiv_pos_as_xyz
'x, y, z'
'-x, y+1/2, -z+1/2'
'-x, -y, -z'
'x, -y-1/2, z-1/2'

loop_
_atom_site_aniso_label
_atom_site_aniso_U_11
_atom_site_aniso_U_22
_atom_site_aniso_U_33
_atom_site_aniso_U_23
_atom_site_aniso_U_13
_atom_site_aniso_U_12
Pt1 0.0459(5) 0.0425(4) 0.0425(5) 0.0036(3) 0.0092(4) -0.0041(3)
Pt2 0.0485(6) 0.0494(5) 0.0406(5) -0.0007(3) 0.0084(4) 0.0076(4)
S1 0.062(4) 0.036(2) 0.029(2) 0.000(2) 0.011(2) 0.003(2)
S2 0.059(4) 0.045(3) 0.050(3) 0.001(2) 0.013(3) 0.008(2)
S3 0.063(4) 0.040(3) 0.029(2) 0.002(2) 0.008(2) 0.000(2)
S4 0.064(4) 0.049(3) 0.053(3) -0.006(2) 0.021(3) -0.013(3)
N1 0.074(13) 0.037(9) 0.036(9) 0.001(7) 0.008(8) -0.004(8)
N2 0.075(14) 0.050(10) 0.033(9) -0.002(8) 0.011(9) 0.006(9)
C1 0.069(19) 0.076(18) 0.084(19) -0.009(15) 0.033(15) 0.013(14)
C2 0.067(18) 0.065(15) 0.071(17) -0.001(13) -0.010(13) 0.011(13)
C3 0.074(19) 0.061(15) 0.085(19) 0.003(13) 0.014(15) -0.032(13)
C4 0.130(26) 0.066(16) 0.055(15) 0.032(13) 0.044(16) 0.041(16)
C5 0.086(22) 0.072(17) 0.075(18) -0.011(14) 0.026(16) -0.002(15)
C6 0.086(21) 0.099(21) 0.050(15) 0.008(14) 0.012(14) -0.009(17)
C7 0.043(12) 0.042(11) 0.046(12) 0.003(9) -0.005(9) 0.000(9)
C8 0.061(15) 0.030(10) 0.058(13) 0.002(9) 0.014(11) 0.003(9)
C9 0.111(23) 0.045(13) 0.070(17) -0.006(12) 0.037(16) 0.002(14)
C10 0.083(19) 0.045(13) 0.080(18) -0.007(12) 0.035(15) 0.003(12)
C11 0.067(17) 0.044(12) 0.083(18) 0.009(12) 0.010(14) -0.023(11)
C12 0.133(29) 0.060(16) 0.061(16) 0.002(13) 0.016(17) -0.018(17)
C13 0.190(36) 0.041(13) 0.050(15) -0.005(11) 0.017(18) -0.021(17)
C14 0.031(11) 0.051(12) 0.046(12) -0.004(9) -0.003(9) -0.001(9)
C15 0.074(16) 0.039(11) 0.035(11) 0.007(8) -0.004(10) 0.015(10)
C16 0.048(15) 0.064(15) 0.085(19) -0.017(13) -0.013(13) -0.005(12)
C17 0.117(28) 0.066(18) 0.086(21) -0.010(15) 0.002(19) -0.042(18)
C18 0.127(31) 0.051(16) 0.109(25) -0.020(16) 0.009(22) 0.039(19)
C19 0.099(26) 0.078(21) 0.101(25) -0.026(18) -0.017(20) 0.011(19)
C20 0.066(18) 0.061(16) 0.089(20) -0.030(14) -0.001(14) -0.001(13)

loop_
_atom_site_label
_atom_site_type_symbol
_atom_site_fract_x
_atom_site_fract_y
_atom_site_fract_z
_atom_site_U_iso_or_equiv
_atom_site_thermal_displace_type
_atom_site_occupancy
_atom_site_calc_flag
_atom_site_refinement_flags
_atom_site_disorder_group
Pt1 Pt 0.04783(8) 0.21970(4) 0.01942(6) 0.0434(3) Uani 1 d . .
Pt2 Pt 0.39349(8) 0.20097(5) -0.02164(6) 0.0459(3) Uani 1 d . .
S1 S 0.1828(5) 0.2278(3) -0.1169(3) 0.0419(12) Uani 1 d . .
S2 S 0.0708(6) 0.3552(3) -0.0215(4) 0.0509(13) Uani 1 d . .
S3 S 0.2626(6) 0.2149(3) 0.1168(3) 0.0439(12) Uani 1 d . .
S4 S 0.4178(6) 0.3323(3) 0.0366(4) 0.0545(14) Uani 1 d . .
N1 N 0.2156(18) 0.3708(9) -0.1697(11) 0.049(4) Uani 1 d . .
H1N H 0.2498(18) 0.3449(9) -0.2154(11) 0.080 Uiso 1 d R .
N2 N 0.2630(19) 0.3574(10) 0.1765(11) 0.052(5) Uani 1 d . .
H2N H 0.2147(19) 0.3353(10) 0.2175(11) 0.080 Uiso 1 d R .
C1 C -0.0514(27) 0.2315(15) 0.1386(19) 0.075(8) Uani 1 d . .
H1A H -0.1402(27) 0.2347(15) 0.1204(19) 0.080 Uiso 1 d R .
H1B H -0.0356(27) 0.1885(15) 0.1784(19) 0.080 Uiso 1 d R .
H1C H -0.0246(27) 0.2765(15) 0.1715(19) 0.080 Uiso 1 d R .
C2 C 0.0341(25) 0.1031(13) 0.0290(18) 0.069(7) Uani 1 d . .
H2A H -0.0434(25) 0.0867(13) -0.0036(18) 0.080 Uiso 1 d R .
H2B H 0.1043(25) 0.0800(13) 0.0017(18) 0.080 Uiso 1 d R .
H2C H 0.0346(25) 0.0889(13) 0.0934(18) 0.080 Uiso 1 d R .
C3 C -0.1212(26) 0.2176(14) -0.0596(20) 0.073(8) Uani 1 d . .
H3A H -0.1668(26) 0.2635(14) -0.0501(20) 0.080 Uiso 1 d R .
H3B H -0.1051(26) 0.2133(14) -0.1242(20) 0.080 Uiso 1 d R .
H3C H -0.1706(26) 0.1753(14) -0.0419(20) 0.080 Uiso 1 d R .
C4 C 0.3636(30) 0.0852(14) -0.0499(17) 0.082(9) Uani 1 d . .
H4A H 0.4323(30) 0.0561(14) -0.0213(17) 0.080 Uiso 1 d R .
H4B H 0.2860(30) 0.0697(14) -0.0254(17) 0.080 Uiso 1 d R .
H4C H 0.3580(30) 0.0773(14) -0.1162(17) 0.080 Uiso 1 d R .
C5 C 0.4998(29) 0.2117(15) -0.1373(19) 0.077(8) Uani 1 d . .
H5A H 0.5875(29) 0.2037(15) -0.1182(19) 0.080 Uiso 1 d R .
H5B H 0.4724(29) 0.1751(15) -0.1837(19) 0.080 Uiso 1 d R .
H5C H 0.4889(29) 0.2615(15) -0.1630(19) 0.080 Uiso 1 d R .
C6 C 0.5475(27) 0.1675(17) 0.0578(17) 0.078(8) Uani 1 d . .
H6A H 0.6126(27) 0.2050(17) 0.0554(17) 0.080 Uiso 1 d R .
H6B H 0.5265(27) 0.1613(17) 0.1212(17) 0.080 Uiso 1 d R .
H6C H 0.5771(27) 0.1204(17) 0.0348(17) 0.080 Uiso 1 d R .
C7 C 0.1621(19) 0.3275(11) -0.1082(14) 0.044(5) Uani 1 d . .
C8 C 0.2291(22) 0.4510(11) -0.1765(15) 0.049(5) Uani 1 d . .
C9 C 0.2218(28) 0.5016(13) -0.1028(19) 0.074(8) Uani 1 d . .
H9A H 0.2013(28) 0.4825(13) -0.0433(19) 0.080 Uiso 1 d R .
C10 C 0.2412(26) 0.5793(13) -0.1133(19) 0.068(7) Uani 1 d . .
H10A H 0.2365(26) 0.6130(13) -0.0614(19) 0.080 Uiso 1 d R .
C11 C 0.2703(24) 0.6070(13) -0.1991(19) 0.065(7) Uani 1 d . .
H11A H 0.2840(24) 0.6601(13) -0.2071(19) 0.080 Uiso 1 d R .
C12 C 0.2776(32) 0.5595(15) -0.2720(20) 0.084(9) Uani 1 d . .
H12A H 0.2977(32) 0.5795(15) -0.3312(20) 0.080 Uiso 1 d R .
C13 C 0.2578(35) 0.4813(13) -0.2623(18) 0.093(11) Uani 1 d . .
H13A H 0.2639(35) 0.4485(13) -0.3149(18) 0.080 Uiso 1 d R .
C14 C 0.3138(18) 0.3090(11) 0.1177(14) 0.043(5) Uani 1 d . .
C15 C 0.2712(23) 0.4408(11) 0.1848(14) 0.050(5) Uani 1 d . .
C16 C 0.3838(24) 0.4800(14) 0.1691(19) 0.067(7) Uani 1 d . .
H16A H 0.4596(24) 0.4539(14) 0.1556(19) 0.080 Uiso 1 d R .
C17 C 0.3777(34) 0.5590(16) 0.1761(21) 0.090(10) Uani 1 d . .
H17A H 0.4490(34) 0.5884(16) 0.1602(21) 0.080 Uiso 1 d R .
C18 C 0.2721(37) 0.5969(16) 0.2029(23) 0.096(11) Uani 1 d . .
H18A H 0.2735(37) 0.6505(16) 0.2130(23) 0.080 Uiso 1 d R .
C19 C 0.1650(35) 0.5545(18) 0.2162(23) 0.094(10) Uani 1 d . .
H19A H 0.0900(35) 0.5804(18) 0.2319(23) 0.080 Uiso 1 d R .
C20 C 0.1623(26) 0.4775(14) 0.2080(19) 0.073(8) Uani 1 d . .
H20A H 0.0870(26) 0.4494(14) 0.2173(19) 0.080 Uiso 1 d R .

loop_
_atom_type_symbol
_atom_type_description
_atom_type_scat_dispersion_real
_atom_type_scat_dispersion_imag
_atom_type_scat_source
C C 0.0033 0.0016 'International Tables Vol C Tables 4.2.6.8 and 6.1.1.4'
H H 0.0000 0.0000 'International Tables Vol C Tables 4.2.6.8 and 6.1.1.4'
N N 0.0061 0.0033 'International Tables Vol C Tables 4.2.6.8 and 6.1.1.4'
S S 0.1246 0.1234 'International Tables Vol C Tables 4.2.6.8 and 6.1.1.4'
Pt Pt -1.7033 8.3905 'International Tables Vol C Tables 4.2.6.8 and 6.1.1.4'

loop_
_geom_angle_atom_site_label_1
_geom_angle_atom_site_label_2
_geom_angle_atom_site_label_3
_geom_angle
_geom_angle_site_symmetry_1
_geom_angle_site_symmetry_3
_geom_angle_publ_flag
C3 Pt1 C2 87.5(10) . . ?
C3 Pt1 C1 88.9(12) . . ?
C2 Pt1 C1 90.2(11) . . ?
C3 Pt1 S2 89.1(7) . . ?
C2 Pt1 S2 169.9(8) . . ?
C1 Pt1 S2 99.3(8) . . ?
C3 Pt1 S1 95.5(8) . . ?
C2 Pt1 S1 98.9(8) . . ?
C1 Pt1 S1 170.1(8) . . ?
S2 Pt1 S1 71.9(2) . . ?
C3 Pt1 S3 177.0(8) . . ?
C2 Pt1 S3 89.7(7) . . ?
C1 Pt1 S3 92.2(9) . . ?
S2 Pt1 S3 93.5(2) . . ?
S1 Pt1 S3 83.9(2) . . ?
C6 Pt2 C5 90.8(12) . . ?
C6 Pt2 C4 85.8(12) . . ?
C5 Pt2 C4 91.0(10) . . ?
C6 Pt2 S4 91.5(9) . . ?
C5 Pt2 S4 97.7(7) . . ?
C4 Pt2 S4 170.9(6) . . ?
C6 Pt2 S3 93.0(8) . . ?
C5 Pt2 S3 169.1(7) . . ?
C4 Pt2 S3 99.4(7) . . ?
S4 Pt2 S3 72.0(2) . . ?
C6 Pt2 S1 172.6(8) . . ?
C5 Pt2 S1 93.4(9) . . ?
C4 Pt2 S1 88.0(8) . . ?
S4 Pt2 S1 94.0(2) . . ?
S3 Pt2 S1 83.9(2) . . ?
C7 S1 Pt1 85.5(7) . . ?
C7 S1 Pt2 104.6(7) . . ?
Pt1 S1 Pt2 95.6(2) . . ?
C7 S2 Pt1 88.0(7) . . ?
C14 S3 Pt2 84.8(7) . . ?
C14 S3 Pt1 103.4(7) . . ?
Pt2 S3 Pt1 95.2(2) . . ?
C14 S4 Pt2 87.0(7) . . ?
C7 N1 C8 132.0(18) . . ?
C14 N2 C15 131.5(19) . . ?
N1 C7 S2 127.8(16) . . ?
N1 C7 S1 117.7(16) . . ?
S2 C7 S1 114.5(11) . . ?
C9 C8 C13 116.8(20) . . ?
C9 C8 N1 125.0(20) . . ?
C13 C8 N1 118.1(19) . . ?
C8 C9 C10 122.1(24) . . ?
C11 C10 C9 119.3(23) . . ?
C12 C11 C10 119.9(22) . . ?
C11 C12 C13 121.2(26) . . ?
C8 C13 C12 120.6(23) . . ?
N2 C14 S4 125.6(16) . . ?
N2 C14 S3 118.2(16) . . ?
S4 C14 S3 116.0(12) . . ?
C20 C15 C16 122.4(21) . . ?
C20 C15 N2 116.2(22) . . ?
C16 C15 N2 121.4(20) . . ?
C17 C16 C15 115.7(25) . . ?
C18 C17 C16 123.1(29) . . ?
C17 C18 C19 117.6(27) . . ?
C20 C19 C18 122.7(32) . . ?
C19 C20 C15 118.4(29) . . ?

loop_
_geom_bond_atom_site_label_1
_geom_bond_atom_site_label_2
_geom_bond_distance
_geom_bond_site_symmetry_2
_geom_bond_publ_flag
Pt1 C3 2.05(3) . ?
Pt1 C2 2.08(2) . ?
Pt1 C1 2.09(2) . ?
Pt1 S2 2.489(5) . ?
Pt1 S1 2.517(5) . ?
Pt1 S3 2.584(6) . ?
Pt2 C6 2.01(3) . ?
Pt2 C5 2.09(3) . ?
Pt2 C4 2.11(3) . ?
Pt2 S4 2.481(6) . ?
Pt2 S3 2.524(5) . ?
Pt2 S1 2.576(6) . ?
S1 C7 1.79(2) . ?
S2 C7 1.71(2) . ?
S3 C14 1.75(2) . ?
S4 C14 1.72(2) . ?
N1 C7 1.33(3) . ?
N1 C8 1.43(2) . ?
N2 C14 1.35(3) . ?
N2 C15 1.48(3) . ?
C8 C9 1.39(3) . ?
C8 C13 1.40(3) . ?
C9 C10 1.40(3) . ?
C10 C11 1.38(3) . ?
C11 C12 1.35(4) . ?
C12 C13 1.41(3) . ?
C15 C20 1.39(3) . ?
C15 C16 1.42(3) . ?
C16 C17 1.41(4) . ?
C17 C18 1.39(4) . ?
C18 C19 1.39(5) . ?
C19 C20 1.37(4) . ?
